data_4083754
loop_
_publ_author_name
'Yonke, Brendan L.'
'Reeds, Jonathan P.'
'Fontaine, Philip P.'
'Zavalij, Peter Y.'
'Sita, Lawrence R.'

_publ_section_title
;
 Catalytic Production of Isocyanates via Orthogonal Atom and Group
 Transfers Employing a Shared Formal Group 6 M(II)/M(IV) Redox Cycle
;
_journal_name_full Organometallics
_journal_page_first 140626135101001
_journal_paper_doi 10.1021/om500532s
_journal_year 2014
_chemical_formula_moiety 'C23 H41 N3 O2 Si W'
_chemical_formula_sum 'C23 H41 N3 O2 Si W'
_chemical_formula_weight 603.53
_chemical_name_common cmpd13
_chemical_name_systematic
;
cmpd13
;
_space_group_IT_number 14
_symmetry_cell_setting monoclinic
_symmetry_space_group_name_Hall '-P 2ybc'
_symmetry_space_group_name_H-M 'P 1 21/c 1'
_atom_sites_solution_hydrogens geom
_atom_sites_solution_primary direct
_atom_sites_solution_secondary difmap
_audit_creation_method 'SHELXL-97 & ZCIF'
_cell_angle_alpha 90.00
_cell_angle_beta 92.2889(10)
_cell_angle_gamma 90.00
_cell_formula_units_Z 4
_cell_length_a 9.8927(7)
_cell_length_b 18.1845(13)
_cell_length_c 14.2939(10)
_cell_measurement_reflns_used 25061
_cell_measurement_temperature 150(2)
_cell_measurement_theta_max 31.0
_cell_measurement_theta_min 2.2
_cell_volume 2569.3(3)
_computing_cell_refinement Apex2
_computing_data_collection 'Apex2 (Bruker, 2005)'
_computing_data_reduction Apex2
_computing_molecular_graphics 'XSHEL (Bruker, 2004)'
_computing_publication_material SHELXL-97
_computing_structure_refinement 'SHELXL-97 (Sheldrick, 2008)'
_computing_structure_solution 'SHELXS-97 (Sheldrick, 2008)'
_diffrn_ambient_temperature 150(2)
_diffrn_detector 'CCD area detector'
_diffrn_detector_area_resol_mean 11.198
_diffrn_detector_type 'Bruker Smart Apex II'
_diffrn_measured_fraction_theta_full 1.000
_diffrn_measured_fraction_theta_max 1.000
_diffrn_measurement_details 610,610,610,1000
_diffrn_measurement_device_type 'three-circle diffractometer'
_diffrn_measurement_method '\f and \w scans'
_diffrn_measurement_specimen_support 'MiTeGen loop'
_diffrn_orient_matrix_type standard
_diffrn_orient_matrix_UB_11 0.0741905
_diffrn_orient_matrix_UB_12 -0.0282307
_diffrn_orient_matrix_UB_13 -0.0291069
_diffrn_orient_matrix_UB_21 0.0369955
_diffrn_orient_matrix_UB_22 -0.0139875
_diffrn_orient_matrix_UB_23 0.0636599
_diffrn_orient_matrix_UB_31 -0.0579778
_diffrn_orient_matrix_UB_32 -0.0450727
_diffrn_orient_matrix_UB_33 -0.0015039
_diffrn_radiation_monochromator graphite
_diffrn_radiation_source 'fine-focus sealed tube'
_diffrn_radiation_type MoK\a
_diffrn_radiation_wavelength 0.71073
_diffrn_reflns_av_R_equivalents 0.0174
_diffrn_reflns_av_sigmaI/netI 0.0126
_diffrn_reflns_limit_h_max 13
_diffrn_reflns_limit_h_min -13
_diffrn_reflns_limit_k_max 25
_diffrn_reflns_limit_k_min -25
_diffrn_reflns_limit_l_max 20
_diffrn_reflns_limit_l_min -19
_diffrn_reflns_number 38958
_diffrn_reflns_theta_full 30.00
_diffrn_reflns_theta_max 30.00
_diffrn_reflns_theta_min 1.81
_diffrn_source_current 30.00
_diffrn_source_voltage 50.00
_exptl_absorpt_coefficient_mu 4.565
_exptl_absorpt_correction_T_max 0.578
_exptl_absorpt_correction_T_min 0.339
_exptl_absorpt_correction_type multi-scan
_exptl_absorpt_process_details 'SADABS (Sheldrick, 1996)'
_exptl_crystal_colour orange
_exptl_crystal_density_diffrn 1.560
_exptl_crystal_density_method 'not measured'
_exptl_crystal_description prism
_exptl_crystal_F_000 1216
_exptl_crystal_id 'Sita/Yonke BY-6-094 150K'
_exptl_crystal_size_max 0.27
_exptl_crystal_size_mid 0.19
_exptl_crystal_size_min 0.12
_refine_diff_density_max 3.138
_refine_diff_density_min -1.648
_refine_diff_density_rms 0.081
_refine_ls_extinction_method none
_refine_ls_goodness_of_fit_ref 1.000
_refine_ls_hydrogen_treatment refU
_refine_ls_matrix_type full
_refine_ls_number_parameters 299
_refine_ls_number_reflns 7481
_refine_ls_number_restraints 0
_refine_ls_restrained_S_all 1.000
_refine_ls_R_factor_all 0.0214
_refine_ls_R_factor_gt 0.0182
_refine_ls_shift/su_max 0.004
_refine_ls_shift/su_mean 0.000
_refine_ls_structure_factor_coef Fsqd
_refine_ls_weighting_details 'w=1/[\s^2^(Fo^2^)+(0.0091P)^2^+4.9P], P=(max(Fo^2^,0)+2Fc^2^)/3'
_refine_ls_weighting_scheme calc
_refine_ls_wR_factor_gt 0.0382
_refine_ls_wR_factor_ref 0.0391
_reflns_number_gt 6840
_reflns_number_total 7481
_reflns_threshold_expression >2sigma(I)
_cod_data_source_file om500532s_si_002.cif
_cod_data_source_block cmpd13
_cod_depositor_comments
;
The following automatic conversions were performed:

'_symmetry_cell_setting' value 'Monoclinic' changed to 'monoclinic'
according to
/usr/data/users/saulius/crontab/automatic-downloads/rss-feeds/ACS/lib/dictionaries/cif_core.dic
dictionary named 'cif_core.dic' version 2.4.2 from 2011-04-26.

Automatic conversion script
Id: cif_fix_values 2281 2013-09-26 08:29:07Z andrius 
;
_cod_original_sg_symbol_H-M P21/c
_cod_database_code 4083754

loop_
_symmetry_equiv_pos_as_xyz
'x, y, z'
'-x, y+1/2, -z+1/2'
'-x, -y, -z'
'x, -y-1/2, z-1/2'

loop_
_atom_site_label
_atom_site_type_symbol
_atom_site_fract_x
_atom_site_fract_y
_atom_site_fract_z
_atom_site_U_iso_or_equiv
_atom_site_adp_type
_atom_site_occupancy
_atom_site_symmetry_multiplicity
_atom_site_calc_flag
_atom_site_refinement_flags
W1 W 0.211583(7) 0.090130(4) 0.781611(5) 0.01674(2) Uani 1 1 d .
C1 C 0.3847(2) 0.08182(13) 0.85791(15) 0.0270(4) Uani 1 1 d .
O1 O 0.48538(17) 0.08013(11) 0.90115(12) 0.0396(4) Uani 1 1 d .
O2 O 0.1984(2) 0.24586(10) 0.88563(12) 0.0393(4) Uani 1 1 d .
C2 C 0.2278(2) 0.19767(12) 0.82973(15) 0.0267(4) Uani 1 1 d .
N2 N 0.30964(18) 0.19234(10) 0.75785(12) 0.0235(3) Uani 1 1 d .
Si1 Si 0.42478(6) 0.25302(3) 0.71365(4) 0.02295(11) Uani 1 1 d .
C3 C 0.3535(2) 0.34685(12) 0.72996(17) 0.0310(5) Uani 1 1 d .
H3A H 0.2639 0.3499 0.6983 0.044(5) Uiso 1 1 calc R
H3B H 0.4136 0.3834 0.7033 0.044(5) Uiso 1 1 calc R
H3C H 0.3453 0.3566 0.7969 0.044(5) Uiso 1 1 calc R
C4 C 0.4488(3) 0.23667(14) 0.58680(17) 0.0376(6) Uani 1 1 d .
H4A H 0.4829 0.1867 0.5778 0.055(5) Uiso 1 1 calc R
H4B H 0.5141 0.2722 0.5638 0.055(5) Uiso 1 1 calc R
H4C H 0.3621 0.2425 0.5520 0.055(5) Uiso 1 1 calc R
C5 C 0.5905(2) 0.24339(14) 0.7803(2) 0.0378(6) Uani 1 1 d .
H5A H 0.5785 0.2550 0.8464 0.056(6) Uiso 1 1 calc R
H5B H 0.6564 0.2774 0.7546 0.056(6) Uiso 1 1 calc R
H5C H 0.6234 0.1928 0.7747 0.056(6) Uiso 1 1 calc R
N11 N 0.10210(16) 0.12277(9) 0.64929(11) 0.0195(3) Uani 1 1 d .
N12 N 0.28317(16) 0.05327(9) 0.64967(11) 0.0188(3) Uani 1 1 d .
C10 C 0.19432(19) 0.09100(10) 0.59689(13) 0.0185(3) Uani 1 1 d .
C11 C 0.1996(2) 0.09799(13) 0.49194(14) 0.0280(4) Uani 1 1 d .
H11A H 0.2877 0.1179 0.4757 0.067(6) Uiso 1 1 calc R
H11B H 0.1277 0.1312 0.4689 0.067(6) Uiso 1 1 calc R
H11C H 0.1868 0.0495 0.4631 0.067(6) Uiso 1 1 calc R
C12 C 0.0210(2) 0.18418(12) 0.60895(16) 0.0268(4) Uani 1 1 d .
H12 H 0.0794 0.2118 0.5656 0.026(6) Uiso 1 1 calc R
C13 C -0.0207(3) 0.23708(14) 0.68459(19) 0.0377(6) Uani 1 1 d .
H13A H -0.0715 0.2104 0.7313 0.055(6) Uiso 1 1 calc R
H13B H -0.0778 0.2759 0.6565 0.055(6) Uiso 1 1 calc R
H13C H 0.0602 0.2591 0.7148 0.055(6) Uiso 1 1 calc R
C14 C -0.1048(2) 0.15803(15) 0.55212(18) 0.0374(6) Uani 1 1 d .
H14A H -0.0802 0.1171 0.5115 0.052(5) Uiso 1 1 calc R
H14B H -0.1408 0.1987 0.5136 0.052(5) Uiso 1 1 calc R
H14C H -0.1736 0.1416 0.5949 0.052(5) Uiso 1 1 calc R
C15 C 0.3998(2) 0.01600(11) 0.61007(15) 0.0223(4) Uani 1 1 d .
H15 H 0.4118 0.0366 0.5461 0.030(7) Uiso 1 1 calc R
C16 C 0.5282(2) 0.03123(13) 0.66791(18) 0.0320(5) Uani 1 1 d .
H16A H 0.5406 0.0845 0.6746 0.041(5) Uiso 1 1 calc R
H16B H 0.6056 0.0102 0.6366 0.041(5) Uiso 1 1 calc R
H16C H 0.5216 0.0089 0.7299 0.041(5) Uiso 1 1 calc R
C17 C 0.3765(2) -0.06632(12) 0.59973(18) 0.0310(5) Uani 1 1 d .
H17A H 0.3626 -0.0879 0.6614 0.041(5) Uiso 1 1 calc R
H17B H 0.4556 -0.0890 0.5723 0.041(5) Uiso 1 1 calc R
H17C H 0.2963 -0.0750 0.5588 0.041(5) Uiso 1 1 calc R
C20 C 0.1586(2) 0.04208(13) 0.92385(14) 0.0256(4) Uani 1 1 d .
C21 C 0.0377(2) 0.07662(12) 0.88642(15) 0.0265(4) Uani 1 1 d .
C22 C -0.0064(2) 0.03499(12) 0.80626(15) 0.0237(4) Uani 1 1 d .
C23 C 0.0878(2) -0.02161(11) 0.79068(14) 0.0219(4) Uani 1 1 d .
C24 C 0.1914(2) -0.01881(12) 0.86353(14) 0.0230(4) Uani 1 1 d .
C25 C 0.2206(3) 0.05959(16) 1.01887(16) 0.0380(6) Uani 1 1 d .
H25A H 0.1606 0.0424 1.0672 0.050(5) Uiso 1 1 calc R
H25B H 0.2333 0.1129 1.0247 0.050(5) Uiso 1 1 calc R
H25C H 0.3084 0.0349 1.0267 0.050(5) Uiso 1 1 calc R
C26 C -0.0381(3) 0.13591(15) 0.9341(2) 0.0415(6) Uani 1 1 d .
H26A H -0.1185 0.1493 0.8955 0.062(6) Uiso 1 1 calc R
H26B H 0.0202 0.1791 0.9429 0.062(6) Uiso 1 1 calc R
H26C H -0.0659 0.1182 0.9952 0.062(6) Uiso 1 1 calc R
C27 C -0.1359(2) 0.04447(15) 0.75031(18) 0.0348(5) Uani 1 1 d .
H27A H -0.2033 0.0098 0.7725 0.054(5) Uiso 1 1 calc R
H27B H -0.1204 0.0350 0.6841 0.054(5) Uiso 1 1 calc R
H27C H -0.1689 0.0949 0.7576 0.054(5) Uiso 1 1 calc R
C28 C 0.0709(2) -0.07771(12) 0.71432(16) 0.0294(5) Uani 1 1 d .
H28A H -0.0150 -0.1037 0.7207 0.044(5) Uiso 1 1 calc R
H28B H 0.1457 -0.1130 0.7190 0.044(5) Uiso 1 1 calc R
H28C H 0.0709 -0.0531 0.6533 0.044(5) Uiso 1 1 calc R
C29 C 0.2969(2) -0.07695(13) 0.88310(17) 0.0310(5) Uani 1 1 d .
H29A H 0.3685 -0.0570 0.9252 0.057(6) Uiso 1 1 calc R
H29B H 0.3359 -0.0922 0.8242 0.057(6) Uiso 1 1 calc R
H29C H 0.2552 -0.1195 0.9127 0.057(6) Uiso 1 1 calc R

loop_
_atom_site_aniso_label
_atom_site_aniso_U_11
_atom_site_aniso_U_22
_atom_site_aniso_U_33
_atom_site_aniso_U_23
_atom_site_aniso_U_13
_atom_site_aniso_U_12
W1 0.01619(3) 0.02031(4) 0.01368(4) 0.00001(3) 0.00020(2) -0.00378(3)
C1 0.0264(10) 0.0324(11) 0.0224(10) 0.0032(8) 0.0011(8) -0.0055(8)
O1 0.0260(8) 0.0604(12) 0.0314(9) 0.0073(8) -0.0100(7) -0.0081(8)
O2 0.0505(11) 0.0345(9) 0.0335(9) -0.0161(7) 0.0105(8) -0.0082(8)
C2 0.0288(10) 0.0281(10) 0.0230(10) -0.0044(8) -0.0001(8) -0.0055(8)
N2 0.0254(8) 0.0222(8) 0.0227(8) -0.0031(7) 0.0016(7) -0.0052(7)
Si1 0.0231(3) 0.0196(2) 0.0262(3) -0.0010(2) 0.0024(2) -0.0054(2)
C3 0.0328(12) 0.0232(10) 0.0368(12) -0.0012(9) -0.0012(9) -0.0031(9)
C4 0.0497(15) 0.0330(12) 0.0312(12) -0.0005(10) 0.0141(11) -0.0080(11)
C5 0.0268(11) 0.0280(11) 0.0580(17) 0.0010(11) -0.0053(11) -0.0038(9)
N11 0.0190(7) 0.0204(8) 0.0189(8) -0.0010(6) -0.0021(6) 0.0019(6)
N12 0.0174(7) 0.0203(7) 0.0186(8) -0.0012(6) 0.0001(6) 0.0008(6)
C10 0.0207(8) 0.0175(8) 0.0172(8) -0.0013(7) -0.0005(6) -0.0025(7)
C11 0.0361(11) 0.0311(11) 0.0168(9) 0.0005(8) 0.0001(8) 0.0027(9)
C12 0.0254(10) 0.0247(10) 0.0298(11) 0.0011(8) -0.0045(8) 0.0058(8)
C13 0.0331(12) 0.0320(12) 0.0473(15) -0.0091(11) -0.0053(10) 0.0134(10)
C14 0.0316(12) 0.0421(14) 0.0372(13) 0.0007(11) -0.0132(10) 0.0071(10)
C15 0.0213(9) 0.0233(9) 0.0225(9) -0.0008(7) 0.0040(7) 0.0029(7)
C16 0.0198(10) 0.0309(11) 0.0451(14) -0.0082(10) 0.0001(9) 0.0020(8)
C17 0.0279(11) 0.0250(10) 0.0407(13) -0.0093(9) 0.0083(9) -0.0002(8)
C20 0.0275(10) 0.0330(11) 0.0166(9) 0.0023(8) 0.0036(7) -0.0090(9)
C21 0.0265(10) 0.0291(11) 0.0248(10) -0.0011(8) 0.0102(8) -0.0067(8)
C22 0.0176(9) 0.0284(10) 0.0252(10) 0.0042(8) 0.0035(7) -0.0058(8)
C23 0.0208(9) 0.0237(9) 0.0214(9) 0.0031(7) 0.0020(7) -0.0071(7)
C24 0.0228(9) 0.0257(10) 0.0205(9) 0.0058(8) 0.0017(7) -0.0045(8)
C25 0.0440(14) 0.0529(15) 0.0172(10) -0.0015(10) 0.0025(9) -0.0159(12)
C26 0.0430(14) 0.0381(13) 0.0451(15) -0.0062(11) 0.0235(12) -0.0001(11)
C27 0.0197(10) 0.0423(13) 0.0421(14) 0.0098(11) -0.0016(9) -0.0050(9)
C28 0.0317(11) 0.0283(11) 0.0282(11) -0.0037(8) 0.0027(9) -0.0107(9)
C29 0.0281(11) 0.0332(12) 0.0316(12) 0.0090(9) 0.0012(9) 0.0005(9)

loop_
_atom_type_symbol
_atom_type_description
_atom_type_scat_dispersion_real
_atom_type_scat_dispersion_imag
_atom_type_scat_source
C C 0.0033 0.0016 'International Tables Vol C Tables 4.2.6.8 and 6.1.1.4'
H H 0.0000 0.0000 'International Tables Vol C Tables 4.2.6.8 and 6.1.1.4'
N N 0.0061 0.0033 'International Tables Vol C Tables 4.2.6.8 and 6.1.1.4'
W W -0.8490 6.8722 'International Tables Vol C Tables 4.2.6.8 and 6.1.1.4'
Si Si 0.0817 0.0704 'International Tables Vol C Tables 4.2.6.8 and 6.1.1.4'
O O 0.0106 0.0060 'International Tables Vol C Tables 4.2.6.8 and 6.1.1.4'

loop_
_geom_angle_atom_site_label_1
_geom_angle_atom_site_label_2
_geom_angle_atom_site_label_3
_geom_angle
C1 W1 C2 80.64(9)
C1 W1 N2 76.54(8)
C2 W1 N2 37.03(7)
C1 W1 N12 98.63(8)
C2 W1 N12 124.11(8)
N2 W1 N12 87.94(6)
C1 W1 N11 149.57(7)
C2 W1 N11 93.38(7)
N2 W1 N11 80.84(6)
N12 W1 N11 60.18(6)
C1 W1 C20 73.06(8)
C2 W1 C20 94.74(8)
N2 W1 C20 126.56(7)
N12 W1 C20 138.99(7)
N11 W1 C20 137.36(7)
C1 W1 C24 75.45(8)
C2 W1 C24 130.21(8)
N2 W1 C24 151.26(7)
N12 W1 C24 102.43(7)
N11 W1 C24 127.61(7)
C20 W1 C24 36.64(8)
C1 W1 C21 106.18(8)
C2 W1 C21 86.32(8)
N2 W1 C21 123.03(7)
N12 W1 C21 143.74(7)
N11 W1 C21 103.14(7)
C20 W1 C21 36.09(8)
C24 W1 C21 60.35(8)
C1 W1 C23 109.72(8)
C2 W1 C23 145.02(8)
N2 W1 C23 173.13(7)
N12 W1 C23 88.26(7)
N11 W1 C23 92.30(7)
C20 W1 C23 59.32(7)
C24 W1 C23 35.51(7)
C21 W1 C23 58.80(7)
C1 W1 C22 129.73(8)
C2 W1 C22 113.57(8)
N2 W1 C22 143.13(7)
N12 W1 C22 109.02(7)
N11 W1 C22 80.07(7)
C20 W1 C22 58.38(7)
C24 W1 C22 58.36(7)
C21 W1 C22 34.88(7)
C23 W1 C22 34.24(7)
O1 C1 W1 177.1(2)
O2 C2 N2 135.9(2)
O2 C2 W1 150.43(18)
N2 C2 W1 73.64(12)
C2 N2 Si1 131.66(15)
C2 N2 W1 69.33(12)
Si1 N2 W1 158.24(11)
N2 Si1 C4 111.51(10)
N2 Si1 C3 106.32(10)
C4 Si1 C3 109.37(12)
N2 Si1 C5 109.38(11)
C4 Si1 C5 109.72(13)
C3 Si1 C5 110.50(11)
Si1 C3 H3A 109.5
Si1 C3 H3B 109.5
H3A C3 H3B 109.5
Si1 C3 H3C 109.5
H3A C3 H3C 109.5
H3B C3 H3C 109.5
Si1 C4 H4A 109.5
Si1 C4 H4B 109.5
H4A C4 H4B 109.5
Si1 C4 H4C 109.5
H4A C4 H4C 109.5
H4B C4 H4C 109.5
Si1 C5 H5A 109.5
Si1 C5 H5B 109.5
H5A C5 H5B 109.5
Si1 C5 H5C 109.5
H5A C5 H5C 109.5
H5B C5 H5C 109.5
C10 N11 C12 118.72(17)
C10 N11 W1 92.36(11)
C12 N11 W1 140.53(13)
C10 N12 C15 122.12(16)
C10 N12 W1 95.95(12)
C15 N12 W1 140.61(13)
N12 C10 N11 110.92(17)
N12 C10 C11 124.11(18)
N11 C10 C11 124.96(18)
C10 C11 H11A 109.5
C10 C11 H11B 109.5
H11A C11 H11B 109.5
C10 C11 H11C 109.5
H11A C11 H11C 109.5
H11B C11 H11C 109.5
N11 C12 C13 111.10(18)
N11 C12 C14 112.86(18)
C13 C12 C14 109.63(19)
N11 C12 H12 107.7
C13 C12 H12 107.7
C14 C12 H12 107.7
C12 C13 H13A 109.5
C12 C13 H13B 109.5
H13A C13 H13B 109.5
C12 C13 H13C 109.5
H13A C13 H13C 109.5
H13B C13 H13C 109.5
C12 C14 H14A 109.5
C12 C14 H14B 109.5
H14A C14 H14B 109.5
C12 C14 H14C 109.5
H14A C14 H14C 109.5
H14B C14 H14C 109.5
N12 C15 C16 111.08(17)
N12 C15 C17 111.87(17)
C16 C15 C17 110.73(18)
N12 C15 H15 107.7
C16 C15 H15 107.7
C17 C15 H15 107.7
C15 C16 H16A 109.5
C15 C16 H16B 109.5
H16A C16 H16B 109.5
C15 C16 H16C 109.5
H16A C16 H16C 109.5
H16B C16 H16C 109.5
C15 C17 H17A 109.5
C15 C17 H17B 109.5
H17A C17 H17B 109.5
C15 C17 H17C 109.5
H17A C17 H17C 109.5
H17B C17 H17C 109.5
C21 C20 C24 108.41(18)
C21 C20 C25 123.2(2)
C24 C20 C25 127.4(2)
C21 C20 W1 73.70(12)
C24 C20 W1 72.48(11)
C25 C20 W1 128.43(15)
C22 C21 C20 106.88(19)
C22 C21 C26 127.3(2)
C20 C21 C26 124.9(2)
C22 C21 W1 75.55(11)
C20 C21 W1 70.21(11)
C26 C21 W1 127.76(16)
C23 C22 C21 109.32(18)
C23 C22 C27 123.9(2)
C21 C22 C27 126.7(2)
C23 C22 W1 71.40(11)
C21 C22 W1 69.57(11)
C27 C22 W1 128.72(15)
C22 C23 C24 108.47(18)
C22 C23 C28 123.77(19)
C24 C23 C28 127.6(2)
C22 C23 W1 74.36(11)
C24 C23 W1 69.78(11)
C28 C23 W1 125.78(14)
C23 C24 C20 106.83(18)
C23 C24 C29 125.5(2)
C20 C24 C29 126.64(19)
C23 C24 W1 74.71(11)
C20 C24 W1 70.89(11)
C29 C24 W1 128.49(14)
C20 C25 H25A 109.5
C20 C25 H25B 109.5
H25A C25 H25B 109.5
C20 C25 H25C 109.5
H25A C25 H25C 109.5
H25B C25 H25C 109.5
C21 C26 H26A 109.5
C21 C26 H26B 109.5
H26A C26 H26B 109.5
C21 C26 H26C 109.5
H26A C26 H26C 109.5
H26B C26 H26C 109.5
C22 C27 H27A 109.5
C22 C27 H27B 109.5
H27A C27 H27B 109.5
C22 C27 H27C 109.5
H27A C27 H27C 109.5
H27B C27 H27C 109.5
C23 C28 H28A 109.5
C23 C28 H28B 109.5
H28A C28 H28B 109.5
C23 C28 H28C 109.5
H28A C28 H28C 109.5
H28B C28 H28C 109.5
C24 C29 H29A 109.5
C24 C29 H29B 109.5
H29A C29 H29B 109.5
C24 C29 H29C 109.5
H29A C29 H29C 109.5
H29B C29 H29C 109.5

loop_
_geom_bond_atom_site_label_1
_geom_bond_atom_site_label_2
_geom_bond_distance
W1 C1 1.999(2)
W1 C2 2.077(2)
W1 N2 2.1300(17)
W1 N12 2.1481(16)
W1 N11 2.2224(16)
W1 C20 2.293(2)
W1 C24 2.314(2)
W1 C21 2.339(2)
W1 C23 2.3786(19)
W1 C22 2.4167(19)
C1 O1 1.151(3)
O2 C2 1.229(3)
C2 N2 1.337(3)
N2 Si1 1.7238(18)
Si1 C4 1.862(2)
Si1 C3 1.865(2)
Si1 C5 1.871(2)
C3 H3A 0.9800
C3 H3B 0.9800
C3 H3C 0.9800
C4 H4A 0.9800
C4 H4B 0.9800
C4 H4C 0.9800
C5 H5A 0.9800
C5 H5B 0.9800
C5 H5C 0.9800
N11 C10 1.335(2)
N11 C12 1.478(3)
N12 C10 1.326(2)
N12 C15 1.471(2)
C10 C11 1.509(3)
C11 H11A 0.9800
C11 H11B 0.9800
C11 H11C 0.9800
C12 C13 1.517(3)
C12 C14 1.534(3)
C12 H12 1.0000
C13 H13A 0.9800
C13 H13B 0.9800
C13 H13C 0.9800
C14 H14A 0.9800
C14 H14B 0.9800
C14 H14C 0.9800
C15 C16 1.513(3)
C15 C17 1.521(3)
C15 H15 1.0000
C16 H16A 0.9800
C16 H16B 0.9800
C16 H16C 0.9800
C17 H17A 0.9800
C17 H17B 0.9800
C17 H17C 0.9800
C20 C21 1.435(3)
C20 C24 1.448(3)
C20 C25 1.502(3)
C21 C22 1.427(3)
C21 C26 1.494(3)
C22 C23 1.412(3)
C22 C27 1.493(3)
C23 C24 1.432(3)
C23 C28 1.499(3)
C24 C29 1.504(3)
C25 H25A 0.9800
C25 H25B 0.9800
C25 H25C 0.9800
C26 H26A 0.9800
C26 H26B 0.9800
C26 H26C 0.9800
C27 H27A 0.9800
C27 H27B 0.9800
C27 H27C 0.9800
C28 H28A 0.9800
C28 H28B 0.9800
C28 H28C 0.9800
C29 H29A 0.9800
C29 H29B 0.9800
C29 H29C 0.9800

loop_
_geom_torsion_atom_site_label_1
_geom_torsion_atom_site_label_2
_geom_torsion_atom_site_label_3
_geom_torsion_atom_site_label_4
_geom_torsion
C1 W1 C2 N2 80.02(13)
N12 W1 C2 N2 -14.11(16)
N11 W1 C2 N2 -69.94(12)
C20 W1 C2 N2 151.97(13)
C24 W1 C2 N2 141.80(12)
C21 W1 C2 N2 -172.90(13)
C23 W1 C2 N2 -168.82(12)
C22 W1 C2 N2 -150.57(11)
O2 C2 N2 Si1 4.8(4)
W1 C2 N2 Si1 -173.21(18)
O2 C2 N2 W1 178.0(3)
C1 W1 N2 C2 -92.27(14)
N12 W1 N2 C2 168.35(13)
N11 W1 N2 C2 108.23(13)
C20 W1 N2 C2 -35.67(16)
C24 W1 N2 C2 -79.17(19)
C21 W1 N2 C2 8.46(16)
C22 W1 N2 C2 48.64(18)
C1 W1 N2 Si1 73.9(3)
C2 W1 N2 Si1 166.2(4)
N12 W1 N2 Si1 -25.4(3)
N11 W1 N2 Si1 -85.6(3)
C20 W1 N2 Si1 130.5(3)
C24 W1 N2 Si1 87.0(3)
C21 W1 N2 Si1 174.7(3)
C22 W1 N2 Si1 -145.1(3)
C2 N2 Si1 C4 -153.3(2)
W1 N2 Si1 C4 44.0(3)
C2 N2 Si1 C3 -34.2(2)
W1 N2 Si1 C3 163.2(3)
C2 N2 Si1 C5 85.1(2)
W1 N2 Si1 C5 -77.5(3)
C1 W1 N11 C10 45.9(2)
C2 W1 N11 C10 123.15(12)
N2 W1 N11 C10 88.20(12)
N12 W1 N11 C10 -4.70(11)
C20 W1 N11 C10 -136.12(13)
C24 W1 N11 C10 -87.32(13)
C21 W1 N11 C10 -149.84(12)
C23 W1 N11 C10 -91.38(12)
C22 W1 N11 C10 -123.50(12)
C1 W1 N11 C12 -97.8(3)
C2 W1 N11 C12 -20.6(2)
N2 W1 N11 C12 -55.6(2)
N12 W1 N11 C12 -148.5(2)
C20 W1 N11 C12 80.1(2)
C24 W1 N11 C12 128.9(2)
C21 W1 N11 C12 66.4(2)
C23 W1 N11 C12 124.9(2)
C22 W1 N11 C12 92.7(2)
C1 W1 N12 C10 -151.92(12)
C2 W1 N12 C10 -67.42(14)
N2 W1 N12 C10 -75.87(12)
N11 W1 N12 C10 4.75(11)
C20 W1 N12 C10 134.02(13)
C24 W1 N12 C10 131.19(12)
C21 W1 N12 C10 74.97(17)
C23 W1 N12 C10 98.40(12)
C22 W1 N12 C10 70.68(13)
C1 W1 N12 C15 13.9(2)
C2 W1 N12 C15 98.4(2)
N2 W1 N12 C15 89.9(2)
N11 W1 N12 C15 170.5(2)
C20 W1 N12 C15 -60.2(2)
C24 W1 N12 C15 -63.0(2)
C21 W1 N12 C15 -119.2(2)
C23 W1 N12 C15 -95.8(2)
C22 W1 N12 C15 -123.5(2)
C15 N12 C10 N11 -176.76(17)
W1 N12 C10 N11 -7.36(17)
C15 N12 C10 C11 2.0(3)
W1 N12 C10 C11 171.44(17)
C12 N11 C10 N12 161.71(17)
W1 N11 C10 N12 7.08(16)
C12 N11 C10 C11 -17.1(3)
W1 N11 C10 C11 -171.71(18)
C10 N11 C12 C13 -150.6(2)
W1 N11 C12 C13 -13.0(3)
C10 N11 C12 C14 85.8(2)
W1 N11 C12 C14 -136.58(19)
C10 N12 C15 C16 133.9(2)
W1 N12 C15 C16 -29.4(3)
C10 N12 C15 C17 -101.8(2)
W1 N12 C15 C17 94.9(2)
C1 W1 C20 C21 155.82(15)
C2 W1 C20 C21 77.11(13)
N2 W1 C20 C21 97.74(13)
N12 W1 C20 C21 -120.56(13)
N11 W1 C20 C21 -23.10(17)
C24 W1 C20 C21 -115.94(17)
C23 W1 C20 C21 -77.96(13)
C22 W1 C20 C21 -37.74(12)
C1 W1 C20 C24 -88.24(13)
C2 W1 C20 C24 -166.95(13)
N2 W1 C20 C24 -146.32(11)
N12 W1 C20 C24 -4.63(17)
N11 W1 C20 C24 92.84(14)
C21 W1 C20 C24 115.94(17)
C23 W1 C20 C24 37.97(11)
C22 W1 C20 C24 78.20(13)
C1 W1 C20 C25 36.0(2)
C2 W1 C20 C25 -42.7(2)
N2 W1 C20 C25 -22.1(3)
N12 W1 C20 C25 119.6(2)
N11 W1 C20 C25 -142.9(2)
C24 W1 C20 C25 124.3(3)
C21 W1 C20 C25 -119.8(3)
C23 W1 C20 C25 162.2(3)
C22 W1 C20 C25 -157.5(3)
C24 C20 C21 C22 2.6(2)
C25 C20 C21 C22 -167.1(2)
W1 C20 C21 C22 67.27(14)
C24 C20 C21 C26 172.5(2)
C25 C20 C21 C26 2.8(3)
W1 C20 C21 C26 -122.8(2)
C24 C20 C21 W1 -64.66(14)
C25 C20 C21 W1 125.6(2)
C1 W1 C21 C22 -138.38(13)
C2 W1 C21 C22 142.48(14)
N2 W1 C21 C22 137.39(12)
N12 W1 C21 C22 -7.1(2)
N11 W1 C21 C22 49.86(14)
C20 W1 C21 C22 -114.30(18)
C24 W1 C21 C22 -76.17(13)
C23 W1 C21 C22 -34.79(12)
C1 W1 C21 C20 -24.08(15)
C2 W1 C21 C20 -103.22(13)
N2 W1 C21 C20 -108.31(13)
N12 W1 C21 C20 107.20(15)
N11 W1 C21 C20 164.16(12)
C24 W1 C21 C20 38.13(12)
C23 W1 C21 C20 79.51(13)
C22 W1 C21 C20 114.30(18)
C1 W1 C21 C26 95.3(2)
C2 W1 C21 C26 16.1(2)
N2 W1 C21 C26 11.1(3)
N12 W1 C21 C26 -133.4(2)
N11 W1 C21 C26 -76.5(2)
C20 W1 C21 C26 119.4(3)
C24 W1 C21 C26 157.5(2)
C23 W1 C21 C26 -161.1(3)
C22 W1 C21 C26 -126.3(3)
C20 C21 C22 C23 -3.1(2)
C26 C21 C22 C23 -172.6(2)
W1 C21 C22 C23 60.58(14)
C20 C21 C22 C27 172.6(2)
C26 C21 C22 C27 3.1(4)
W1 C21 C22 C27 -123.7(2)
C20 C21 C22 W1 -63.66(14)
C26 C21 C22 W1 126.8(2)
C1 W1 C22 C23 -63.81(16)
C2 W1 C22 C23 -161.39(12)
N2 W1 C22 C23 169.06(12)
N12 W1 C22 C23 55.71(13)
N11 W1 C22 C23 109.25(12)
C20 W1 C22 C23 -80.77(13)
C24 W1 C22 C23 -37.44(12)
C21 W1 C22 C23 -119.85(18)
C1 W1 C22 C21 56.04(17)
C2 W1 C22 C21 -41.54(15)
N2 W1 C22 C21 -71.09(17)
N12 W1 C22 C21 175.57(12)
N11 W1 C22 C21 -130.90(14)
C20 W1 C22 C21 39.09(13)
C24 W1 C22 C21 82.41(14)
C23 W1 C22 C21 119.85(18)
C1 W1 C22 C27 177.3(2)
C2 W1 C22 C27 79.7(2)
N2 W1 C22 C27 50.1(3)
N12 W1 C22 C27 -63.2(2)
N11 W1 C22 C27 -9.7(2)
C20 W1 C22 C27 160.3(2)
C24 W1 C22 C27 -156.4(2)
C21 W1 C22 C27 121.2(3)
C23 W1 C22 C27 -118.9(3)
C21 C22 C23 C24 2.4(2)
C27 C22 C23 C24 -173.48(19)
W1 C22 C23 C24 61.84(13)
C21 C22 C23 C28 177.64(19)
C27 C22 C23 C28 1.8(3)
W1 C22 C23 C28 -122.90(19)
C21 C22 C23 W1 -59.46(14)
C27 C22 C23 W1 124.7(2)
C1 W1 C23 C22 132.85(13)
C2 W1 C23 C22 30.7(2)
N12 W1 C23 C22 -128.60(12)
N11 W1 C23 C22 -68.55(12)
C20 W1 C23 C22 77.78(13)
C24 W1 C23 C22 116.99(18)
C21 W1 C23 C22 35.44(12)
C1 W1 C23 C24 15.86(14)
C2 W1 C23 C24 -86.31(18)
N12 W1 C23 C24 114.41(12)
N11 W1 C23 C24 174.46(12)
C20 W1 C23 C24 -39.21(12)
C21 W1 C23 C24 -81.55(13)
C22 W1 C23 C24 -116.99(18)
C1 W1 C23 C28 -106.51(19)
C2 W1 C23 C28 151.31(18)
N12 W1 C23 C28 -7.96(18)
N11 W1 C23 C28 52.09(18)
C20 W1 C23 C28 -161.6(2)
C24 W1 C23 C28 -122.4(2)
C21 W1 C23 C28 156.1(2)
C22 W1 C23 C28 120.6(2)
C22 C23 C24 C20 -0.7(2)
C28 C23 C24 C20 -175.75(19)
W1 C23 C24 C20 64.07(13)
C22 C23 C24 C29 168.51(19)
C28 C23 C24 C29 -6.5(3)
W1 C23 C24 C29 -126.7(2)
C22 C23 C24 W1 -64.78(14)
C28 C23 C24 W1 120.2(2)
C21 C20 C24 C23 -1.2(2)
C25 C20 C24 C23 168.0(2)
W1 C20 C24 C23 -66.65(13)
C21 C20 C24 C29 -170.26(19)
C25 C20 C24 C29 -1.1(3)
W1 C20 C24 C29 124.3(2)
C21 C20 C24 W1 65.46(14)
C25 C20 C24 W1 -125.4(2)
C1 W1 C24 C23 -164.58(14)
C2 W1 C24 C23 131.49(13)
N2 W1 C24 C23 -177.75(13)
N12 W1 C24 C23 -68.76(13)
N11 W1 C24 C23 -6.99(15)
C20 W1 C24 C23 114.35(17)
C21 W1 C24 C23 76.79(13)
C22 W1 C24 C23 36.08(12)
C1 W1 C24 C20 81.07(13)
C2 W1 C24 C20 17.14(16)
N2 W1 C24 C20 67.89(19)
N12 W1 C24 C20 176.89(12)
N11 W1 C24 C20 -121.34(12)
C21 W1 C24 C20 -37.56(12)
C23 W1 C24 C20 -114.35(17)
C22 W1 C24 C20 -78.27(13)
C1 W1 C24 C29 -41.04(19)
C2 W1 C24 C29 -105.0(2)
N2 W1 C24 C29 -54.2(3)
N12 W1 C24 C29 54.8(2)
N11 W1 C24 C29 116.56(19)
C20 W1 C24 C29 -122.1(2)
C21 W1 C24 C29 -159.7(2)
C23 W1 C24 C29 123.5(3)
C22 W1 C24 C29 159.6(2)
